data_4303307
loop_
_publ_author_name
'Daniel L. Reger'
'J. Derek Elgin'
'Elizabeth A. Foley'
'Mark D. Smith'
'Fernande Grandjean'
'Gary J. Long'

_publ_contact_author_address
;
Department of Chemistry and Biochemistry
University of South Carolina
Columbia, South Carolina 29208
USA
;
_publ_contact_author_email reger@mail.chem.sc.edu
_publ_contact_author_fax '1 803 777 9521'
_publ_contact_author_name 'Professor Daniel L. Reger'
_publ_contact_author_phone '1 803 777 2587'
_publ_section_title
;
Structural, Magnetic, and M\"ossbauer Spectral Study of the Electronic
Spin-State Transition in [Fe{HC(3-Mepz)2(5-Mepz)}2](BF4)2
;
_journal_name_full 'Inorganic Chemistry'
_journal_page_first 9393
_journal_page_last 9401
_journal_paper_doi 10.1021/ic901259e
_journal_volume 48
_journal_year 2009
_chemical_formula_moiety 'C26 H32 Fe N12, 2(B F4)'
_chemical_formula_sum 'C26 H32 B2 F8 Fe N12'
_chemical_formula_weight 742.11
_chemical_name_systematic ?
_space_group_IT_number 14
_symmetry_cell_setting monoclinic
_symmetry_space_group_name_Hall '-P 2ybc'
_symmetry_space_group_name_H-M 'P 1 21/c 1'
_atom_sites_solution_hydrogens geom
_atom_sites_solution_primary direct
_atom_sites_solution_secondary difmap
_audit_creation_method SHELXL-97
_cell_angle_alpha 90.00
_cell_angle_beta 107.8800(10)
_cell_angle_gamma 90.00
_cell_formula_units_Z 2
_cell_length_a 9.6583(5)
_cell_length_b 13.1965(7)
_cell_length_c 13.9799(7)
_cell_measurement_reflns_used 4915
_cell_measurement_temperature 294(2)
_cell_measurement_theta_max 24.871
_cell_measurement_theta_min 2.700
_cell_volume 1695.76(15)
_computing_cell_refinement 'SAINT+ NT V6.22 (Bruker, 2001)'
_computing_data_collection 'SMART NT V5.625 (Bruker, 1998)'
_computing_data_reduction 'SAINT+ NT V6.22'
_computing_molecular_graphics 'SHELXTL V6.1 (Sheldrick, 2000)'
_computing_publication_material 'SHELXTL V6.1'
_computing_structure_refinement 'SHELXL-97 (Sheldrick, 1997)'
_computing_structure_solution 'SHELXS-97 (Sheldrick, 1990)'
_diffrn_ambient_temperature 294(2)
_diffrn_measured_fraction_theta_full 1.000
_diffrn_measured_fraction_theta_max 1.000
_diffrn_measurement_device_type 'Bruker SMART APEX CCD diffractometer'
_diffrn_measurement_method 'omega scans'
_diffrn_radiation_monochromator graphite
_diffrn_radiation_source 'fine-focus sealed tube'
_diffrn_radiation_type MoK\a
_diffrn_radiation_wavelength 0.71073
_diffrn_reflns_av_R_equivalents 0.0412
_diffrn_reflns_av_sigmaI/netI 0.0340
_diffrn_reflns_limit_h_max 11
_diffrn_reflns_limit_h_min -10
_diffrn_reflns_limit_k_max 15
_diffrn_reflns_limit_k_min -15
_diffrn_reflns_limit_l_max 16
_diffrn_reflns_limit_l_min -16
_diffrn_reflns_number 12355
_diffrn_reflns_theta_full 24.10
_diffrn_reflns_theta_max 24.10
_diffrn_reflns_theta_min 2.17
_diffrn_standards_decay_% 0
_exptl_absorpt_coefficient_mu 0.527
_exptl_absorpt_correction_type none
_exptl_crystal_colour pink
_exptl_crystal_density_diffrn 1.453
_exptl_crystal_density_method 'not measured'
_exptl_crystal_description parallelipiped
_exptl_crystal_F_000 760
_exptl_crystal_size_max 0.28
_exptl_crystal_size_mid 0.20
_exptl_crystal_size_min 0.16
_refine_diff_density_max 0.744
_refine_diff_density_min -0.595
_refine_diff_density_rms 0.092
_refine_ls_extinction_method none
_refine_ls_goodness_of_fit_ref 1.055
_refine_ls_hydrogen_treatment constr
_refine_ls_matrix_type full
_refine_ls_number_parameters 233
_refine_ls_number_reflns 2691
_refine_ls_number_restraints 57
_refine_ls_restrained_S_all 1.101
_refine_ls_R_factor_all 0.0965
_refine_ls_R_factor_gt 0.0782
_refine_ls_shift/su_max 0.000
_refine_ls_shift/su_mean 0.000
_refine_ls_structure_factor_coef Fsqd
_refine_ls_weighting_details 'calc w=1/[\s^2^(Fo^2^)+(0.1711P)^2^+0.3784P] where P=(Fo^2^+2Fc^2^)/3'
_refine_ls_weighting_scheme calc
_refine_ls_wR_factor_gt 0.2278
_refine_ls_wR_factor_ref 0.2464
_reflns_number_gt 1998
_reflns_number_total 2691
_reflns_threshold_expression >2sigma(I)
_cod_data_source_file ic901259e_si_001_1.cif
_cod_data_source_block 2
_cod_depositor_comments
;
 Marking atoms B1A, F1A, F2A, F3A, F4A, B1B, F1B, F2B, F3B, F4B,
 B1C, F1C, F2C, F3C, F4C as belonging to the same disorder assembly 'A'
 instead of 3 seperate ones ('A', 'B', 'C').

 Antanas Vaitkus,
 2017-01-24

The following automatic conversions were performed:
'_symmetry_cell_setting' value 'Monoclinic' changed to 'monoclinic'
according to '/home/saulius/struct/CIF-dictionaries/cif_core.dic'
dictionary named 'cif_core.dic' version 2.4.1 from 2010-06-29.

Automatic conversion script
Id: cif_fix_enum 1527 2010-12-29 10:47:43Z saulius 
;
_cod_original_sg_symbol_H-M 'P 21/c'
_cod_database_code 4303307

loop_
_symmetry_equiv_pos_as_xyz
'x, y, z'
'-x, y+1/2, -z+1/2'
'-x, -y, -z'
'x, -y-1/2, z-1/2'

loop_
_atom_site_label
_atom_site_type_symbol
_atom_site_fract_x
_atom_site_fract_y
_atom_site_fract_z
_atom_site_U_iso_or_equiv
_atom_site_adp_type
_atom_site_occupancy
_atom_site_symmetry_multiplicity
_atom_site_calc_flag
_atom_site_refinement_flags
_atom_site_disorder_assembly
_atom_site_disorder_group
Fe1 Fe 0.5000 0.5000 0.0000 0.0542(4) Uani 1 2 d S . .
C1 C 0.7979(5) 0.5637(4) 0.1507(4) 0.0628(13) Uani 1 1 d . . .
H1 H 0.8916 0.5839 0.1980 0.075 Uiso 1 1 calc R . .
C11 C 0.9522(6) 0.4377(4) 0.0958(4) 0.0681(14) Uani 1 1 d . . .
H11 H 1.0418 0.4525 0.1423 0.082 Uiso 1 1 calc R . .
C12 C 0.9261(6) 0.3649(5) 0.0246(4) 0.0734(15) Uani 1 1 d . . .
H12 H 0.9930 0.3203 0.0122 0.088 Uiso 1 1 calc R . .
C13 C 0.7746(7) 0.3709(4) -0.0274(4) 0.0656(14) Uani 1 1 d . . .
C14 C 0.6918(8) 0.3076(5) -0.1136(5) 0.0875(18) Uani 1 1 d . . .
H14A H 0.6689 0.2437 -0.0894 0.131 Uiso 1 1 calc R . .
H14B H 0.7495 0.2964 -0.1576 0.131 Uiso 1 1 calc R . .
H14C H 0.6033 0.3417 -0.1497 0.131 Uiso 1 1 calc R . .
C21 C 0.7400(8) 0.5165(5) 0.3097(4) 0.0787(18) Uani 1 1 d . . .
H21 H 0.8262 0.5362 0.3574 0.094 Uiso 1 1 calc R . .
C22 C 0.6266(9) 0.4746(5) 0.3285(4) 0.089(2) Uani 1 1 d . . .
H22 H 0.6183 0.4592 0.3914 0.107 Uiso 1 1 calc R . .
C23 C 0.5216(7) 0.4580(5) 0.2356(4) 0.0757(16) Uani 1 1 d . . .
C24 C 0.3776(8) 0.4120(6) 0.2172(5) 0.100(2) Uani 1 1 d . . .
H24A H 0.3116 0.4402 0.1571 0.150 Uiso 1 1 calc R . .
H24B H 0.3425 0.4257 0.2731 0.150 Uiso 1 1 calc R . .
H24C H 0.3846 0.3401 0.2093 0.150 Uiso 1 1 calc R . .
C31 C 0.7852(7) 0.7500(4) 0.1023(4) 0.0703(15) Uani 1 1 d . . .
C32 C 0.6799(8) 0.8043(5) 0.0322(4) 0.0843(18) Uani 1 1 d . . .
H32 H 0.6821 0.8731 0.0183 0.101 Uiso 1 1 calc R . .
C33 C 0.5711(7) 0.7369(5) -0.0133(4) 0.0778(16) Uani 1 1 d . . .
H33 H 0.4863 0.7544 -0.0637 0.093 Uiso 1 1 calc R . .
C34 C 0.9243(9) 0.7819(6) 0.1708(6) 0.108(2) Uani 1 1 d . . .
H34A H 0.9323 0.8543 0.1684 0.162 Uiso 1 1 calc R . .
H34B H 1.0017 0.7511 0.1515 0.162 Uiso 1 1 calc R . .
H34C H 0.9308 0.7614 0.2380 0.162 Uiso 1 1 calc R . .
N11 N 0.7149(5) 0.4432(3) 0.0123(3) 0.0631(11) Uani 1 1 d . . .
N12 N 0.8257(5) 0.4849(3) 0.0875(3) 0.0610(11) Uani 1 1 d . . .
N21 N 0.5726(5) 0.4893(3) 0.1615(3) 0.0655(12) Uani 1 1 d . . .
N22 N 0.7087(5) 0.5258(3) 0.2088(3) 0.0637(11) Uani 1 1 d . . .
N31 N 0.6012(5) 0.6442(3) 0.0230(3) 0.0653(11) Uani 1 1 d . . .
N32 N 0.7344(5) 0.6518(3) 0.0938(3) 0.0620(11) Uani 1 1 d . . .
B1A B 0.1728(15) 0.6074(11) 0.3668(10) 0.091(3) Uani 0.45 1 d PD A 1
F1A F 0.1223(15) 0.5425(9) 0.2884(9) 0.1229(13) Uiso 0.45 1 d PD A 1
F2A F 0.0572(12) 0.6366(9) 0.3991(8) 0.1229(13) Uiso 0.45 1 d PD A 1
F3A F 0.2339(14) 0.6939(8) 0.3366(9) 0.1229(13) Uiso 0.45 1 d PD A 1
F4A F 0.2798(11) 0.5578(9) 0.4380(8) 0.1229(13) Uiso 0.45 1 d PD A 1
B1B B 0.1936(17) 0.6057(12) 0.3726(11) 0.091(3) Uani 0.40 1 d PD A 2
F1B F 0.1179(13) 0.6013(9) 0.4411(8) 0.1229(13) Uiso 0.40 1 d PD A 2
F2B F 0.1243(17) 0.5705(10) 0.2786(9) 0.1229(13) Uiso 0.40 1 d PD A 2
F3B F 0.3271(12) 0.5593(9) 0.4122(9) 0.1229(13) Uiso 0.40 1 d PD A 2
F4B F 0.2198(15) 0.7098(8) 0.3622(10) 0.1229(13) Uiso 0.40 1 d PD A 2
B1C B 0.131(3) 0.6002(17) 0.3499(18) 0.091(3) Uani 0.15 1 d PD A 3
F1C F 0.012(3) 0.660(2) 0.343(2) 0.1229(13) Uiso 0.15 1 d PD A 3
F2C F 0.249(3) 0.636(2) 0.4283(19) 0.1229(13) Uiso 0.15 1 d PD A 3
F3C F 0.101(3) 0.5005(15) 0.368(2) 0.1229(13) Uiso 0.15 1 d PD A 3
F4C F 0.162(3) 0.602(2) 0.2589(17) 0.1229(13) Uiso 0.15 1 d PD A 3

loop_
_atom_site_aniso_label
_atom_site_aniso_U_11
_atom_site_aniso_U_22
_atom_site_aniso_U_33
_atom_site_aniso_U_23
_atom_site_aniso_U_13
_atom_site_aniso_U_12
Fe1 0.0516(7) 0.0604(7) 0.0436(6) 0.0037(4) 0.0042(4) -0.0019(4)
C1 0.050(3) 0.076(3) 0.052(3) -0.009(2) 0.000(2) -0.004(2)
C11 0.055(3) 0.071(4) 0.075(3) 0.000(3) 0.015(3) 0.001(3)
C12 0.070(4) 0.073(4) 0.078(4) 0.006(3) 0.025(3) 0.009(3)
C13 0.080(4) 0.057(3) 0.063(3) 0.002(2) 0.026(3) 0.000(3)
C14 0.102(5) 0.082(4) 0.078(4) -0.017(3) 0.028(4) -0.007(4)
C21 0.095(5) 0.087(4) 0.041(3) 0.000(2) 0.001(3) 0.004(3)
C22 0.125(6) 0.090(4) 0.048(3) 0.006(3) 0.020(4) 0.002(4)
C23 0.087(4) 0.079(4) 0.065(3) 0.004(3) 0.029(3) 0.000(3)
C24 0.094(5) 0.122(6) 0.091(5) 0.013(4) 0.038(4) -0.012(4)
C31 0.075(4) 0.065(3) 0.068(3) -0.016(3) 0.018(3) -0.011(3)
C32 0.109(5) 0.061(3) 0.080(4) 0.003(3) 0.023(4) 0.001(3)
C33 0.087(4) 0.070(4) 0.071(4) 0.012(3) 0.017(3) 0.005(3)
C34 0.117(6) 0.078(4) 0.116(6) -0.016(4) 0.018(5) -0.016(4)
N11 0.063(3) 0.066(3) 0.055(2) -0.003(2) 0.010(2) 0.002(2)
N12 0.052(3) 0.064(3) 0.057(3) -0.0047(18) 0.002(2) 0.0038(19)
N21 0.067(3) 0.078(3) 0.050(2) 0.0087(19) 0.016(2) -0.003(2)
N22 0.059(3) 0.076(3) 0.045(2) 0.0001(19) 0.001(2) 0.001(2)
N31 0.062(3) 0.064(3) 0.059(2) 0.008(2) 0.002(2) -0.003(2)
N32 0.065(3) 0.061(3) 0.056(2) -0.0019(19) 0.013(2) -0.002(2)
B1A 0.091(8) 0.101(6) 0.050(5) -0.024(4) -0.028(5) 0.006(5)
B1B 0.091(8) 0.101(6) 0.050(5) -0.024(4) -0.028(5) 0.006(5)
B1C 0.091(8) 0.101(6) 0.050(5) -0.024(4) -0.028(5) 0.006(5)

loop_
_atom_type_symbol
_atom_type_description
_atom_type_scat_dispersion_real
_atom_type_scat_dispersion_imag
_atom_type_scat_source
C C 0.0033 0.0016 'International Tables Vol C Tables 4.2.6.8 and 6.1.1.4'
H H 0.0000 0.0000 'International Tables Vol C Tables 4.2.6.8 and 6.1.1.4'
B B 0.0013 0.0007 'International Tables Vol C Tables 4.2.6.8 and 6.1.1.4'
N N 0.0061 0.0033 'International Tables Vol C Tables 4.2.6.8 and 6.1.1.4'
F F 0.0171 0.0103 'International Tables Vol C Tables 4.2.6.8 and 6.1.1.4'
Fe Fe 0.3463 0.8444 'International Tables Vol C Tables 4.2.6.8 and 6.1.1.4'

loop_
_geom_angle_atom_site_label_1
_geom_angle_atom_site_label_2
_geom_angle_atom_site_label_3
_geom_angle
_geom_angle_site_symmetry_1
_geom_angle_site_symmetry_3
_geom_angle_publ_flag
N31 Fe1 N31 180.0(2) 3_665 . ?
N31 Fe1 N21 85.01(16) 3_665 3_665 ?
N31 Fe1 N21 94.99(16) . 3_665 ?
N31 Fe1 N21 94.99(16) 3_665 . ?
N31 Fe1 N21 85.01(16) . . ?
N21 Fe1 N21 180.0(2) 3_665 . ?
N31 Fe1 N11 84.99(17) 3_665 3_665 ?
N31 Fe1 N11 95.01(17) . 3_665 ?
N21 Fe1 N11 84.14(17) 3_665 3_665 ?
N21 Fe1 N11 95.86(17) . 3_665 ?
N31 Fe1 N11 95.01(17) 3_665 . ?
N31 Fe1 N11 84.99(17) . . ?
N21 Fe1 N11 95.86(17) 3_665 . ?
N21 Fe1 N11 84.14(17) . . ?
N11 Fe1 N11 180.0(2) 3_665 . ?
N32 C1 N12 111.9(4) . . ?
N32 C1 N22 111.4(4) . . ?
N12 C1 N22 110.5(4) . . ?
N32 C1 H1 107.6 . . ?
N12 C1 H1 107.6 . . ?
N22 C1 H1 107.6 . . ?
N12 C11 C12 107.9(5) . . ?
N12 C11 H11 126.1 . . ?
C12 C11 H11 126.1 . . ?
C11 C12 C13 105.5(5) . . ?
C11 C12 H12 127.2 . . ?
C13 C12 H12 127.2 . . ?
N11 C13 C12 109.8(5) . . ?
N11 C13 C14 123.5(5) . . ?
C12 C13 C14 126.7(5) . . ?
C13 C14 H14A 109.5 . . ?
C13 C14 H14B 109.5 . . ?
H14A C14 H14B 109.5 . . ?
C13 C14 H14C 109.5 . . ?
H14A C14 H14C 109.5 . . ?
H14B C14 H14C 109.5 . . ?
C22 C21 N22 108.1(6) . . ?
C22 C21 H21 126.0 . . ?
N22 C21 H21 126.0 . . ?
C21 C22 C23 106.8(5) . . ?
C21 C22 H22 126.6 . . ?
C23 C22 H22 126.6 . . ?
N21 C23 C22 109.6(6) . . ?
N21 C23 C24 123.1(5) . . ?
C22 C23 C24 127.3(6) . . ?
C23 C24 H24A 109.5 . . ?
C23 C24 H24B 109.5 . . ?
H24A C24 H24B 109.5 . . ?
C23 C24 H24C 109.5 . . ?
H24A C24 H24C 109.5 . . ?
H24B C24 H24C 109.5 . . ?
C32 C31 N32 105.2(5) . . ?
C32 C31 C34 130.5(6) . . ?
N32 C31 C34 124.2(6) . . ?
C33 C32 C31 106.6(5) . . ?
C33 C32 H32 126.7 . . ?
C31 C32 H32 126.7 . . ?
N31 C33 C32 111.9(6) . . ?
N31 C33 H33 124.0 . . ?
C32 C33 H33 124.0 . . ?
C31 C34 H34A 109.5 . . ?
C31 C34 H34B 109.5 . . ?
H34A C34 H34B 109.5 . . ?
C31 C34 H34C 109.5 . . ?
H34A C34 H34C 109.5 . . ?
H34B C34 H34C 109.5 . . ?
C13 N11 N12 105.9(4) . . ?
C13 N11 Fe1 138.4(4) . . ?
N12 N11 Fe1 115.3(3) . . ?
C11 N12 N11 110.9(4) . . ?
C11 N12 C1 128.0(4) . . ?
N11 N12 C1 120.9(4) . . ?
C23 N21 N22 105.2(4) . . ?
C23 N21 Fe1 138.7(4) . . ?
N22 N21 Fe1 116.1(3) . . ?
C21 N22 N21 110.3(5) . . ?
C21 N22 C1 129.5(5) . . ?
N21 N22 C1 120.1(4) . . ?
C33 N31 N32 105.0(4) . . ?
C33 N31 Fe1 137.4(4) . . ?
N32 N31 Fe1 117.6(3) . . ?
N31 N32 C31 111.3(4) . . ?
N31 N32 C1 119.3(4) . . ?
C31 N32 C1 129.3(4) . . ?
F1A B1A F4A 106.9(11) . . ?
F1A B1A F2A 108.3(11) . . ?
F4A B1A F2A 113.7(11) . . ?
F1A B1A F3A 110.5(11) . . ?
F4A B1A F3A 108.3(10) . . ?
F2A B1A F3A 109.1(10) . . ?
F2B B1B F1B 116.8(12) . . ?
F2B B1B F3B 111.0(11) . . ?
F1B B1B F3B 109.5(11) . . ?
F2B B1B F4B 106.4(11) . . ?
F1B B1B F4B 105.2(11) . . ?
F3B B1B F4B 107.3(11) . . ?
F1C B1C F3C 110.1(14) . . ?
F1C B1C F4C 109.7(13) . . ?
F3C B1C F4C 107.4(13) . . ?
F1C B1C F2C 108.8(13) . . ?
F3C B1C F2C 110.1(13) . . ?
F4C B1C F2C 110.8(14) . . ?

loop_
_geom_bond_atom_site_label_1
_geom_bond_atom_site_label_2
_geom_bond_distance
_geom_bond_site_symmetry_2
_geom_bond_publ_flag
Fe1 N31 2.118(4) 3_665 ?
Fe1 N31 2.118(4) . ?
Fe1 N21 2.153(4) 3_665 ?
Fe1 N21 2.153(4) . ?
Fe1 N11 2.163(4) 3_665 ?
Fe1 N11 2.163(4) . ?
C1 N32 1.436(6) . ?
C1 N12 1.442(6) . ?
C1 N22 1.442(7) . ?
C1 H1 0.9800 . ?
C11 N12 1.345(7) . ?
C11 C12 1.350(8) . ?
C11 H11 0.9300 . ?
C12 C13 1.422(8) . ?
C12 H12 0.9300 . ?
C13 N11 1.322(7) . ?
C13 C14 1.483(8) . ?
C14 H14A 0.9600 . ?
C14 H14B 0.9600 . ?
C14 H14C 0.9600 . ?
C21 C22 1.324(10) . ?
C21 N22 1.354(7) . ?
C21 H21 0.9300 . ?
C22 C23 1.398(9) . ?
C22 H22 0.9300 . ?
C23 N21 1.342(7) . ?
C23 C24 1.466(9) . ?
C24 H24A 0.9600 . ?
C24 H24B 0.9600 . ?
C24 H24C 0.9600 . ?
C31 C32 1.377(8) . ?
C31 N32 1.378(7) . ?
C31 C34 1.453(9) . ?
C32 C33 1.375(9) . ?
C32 H32 0.9300 . ?
C33 N31 1.322(7) . ?
C33 H33 0.9300 . ?
C34 H34A 0.9600 . ?
C34 H34B 0.9600 . ?
C34 H34C 0.9600 . ?
N11 N12 1.364(6) . ?
N21 N22 1.365(6) . ?
N31 N32 1.365(6) . ?
B1A F1A 1.358(13) . ?
B1A F4A 1.363(13) . ?
B1A F2A 1.381(13) . ?
B1A F3A 1.407(13) . ?
B1B F2B 1.361(13) . ?
B1B F1B 1.372(14) . ?
B1B F3B 1.380(14) . ?
B1B F4B 1.414(14) . ?
B1C F1C 1.376(16) . ?
B1C F3C 1.387(16) . ?
B1C F4C 1.394(16) . ?
B1C F2C 1.400(16) . ?

loop_
_geom_torsion_atom_site_label_1
_geom_torsion_atom_site_label_2
_geom_torsion_atom_site_label_3
_geom_torsion_atom_site_label_4
_geom_torsion
_geom_torsion_site_symmetry_1
_geom_torsion_site_symmetry_2
_geom_torsion_site_symmetry_3
_geom_torsion_site_symmetry_4
_geom_torsion_publ_flag
N12 C11 C12 C13 -0.2(6) . . . . ?
C11 C12 C13 N11 -0.6(6) . . . . ?
C11 C12 C13 C14 179.2(6) . . . . ?
N22 C21 C22 C23 -0.3(8) . . . . ?
C21 C22 C23 N21 0.4(8) . . . . ?
C21 C22 C23 C24 179.2(7) . . . . ?
N32 C31 C32 C33 0.9(6) . . . . ?
C34 C31 C32 C33 179.1(7) . . . . ?
C31 C32 C33 N31 -0.3(7) . . . . ?
C12 C13 N11 N12 1.2(6) . . . . ?
C14 C13 N11 N12 -178.7(5) . . . . ?
C12 C13 N11 Fe1 -171.9(4) . . . . ?
C14 C13 N11 Fe1 8.3(9) . . . . ?
N31 Fe1 N11 C13 35.7(5) 3_665 . . . ?
N31 Fe1 N11 C13 -144.3(5) . . . . ?
N21 Fe1 N11 C13 -49.8(5) 3_665 . . . ?
N21 Fe1 N11 C13 130.2(5) . . . . ?
N31 Fe1 N11 N12 -137.0(3) 3_665 . . . ?
N31 Fe1 N11 N12 43.0(3) . . . . ?
N21 Fe1 N11 N12 137.5(3) 3_665 . . . ?
N21 Fe1 N11 N12 -42.5(3) . . . . ?
C12 C11 N12 N11 0.9(6) . . . . ?
C12 C11 N12 C1 176.1(5) . . . . ?
C13 N11 N12 C11 -1.3(6) . . . . ?
Fe1 N11 N12 C11 173.6(3) . . . . ?
C13 N11 N12 C1 -176.9(4) . . . . ?
Fe1 N11 N12 C1 -2.0(6) . . . . ?
N32 C1 N12 C11 124.7(5) . . . . ?
N22 C1 N12 C11 -110.5(6) . . . . ?
N32 C1 N12 N11 -60.6(6) . . . . ?
N22 C1 N12 N11 64.2(6) . . . . ?
C22 C23 N21 N22 -0.4(7) . . . . ?
C24 C23 N21 N22 -179.3(6) . . . . ?
C22 C23 N21 Fe1 -178.4(5) . . . . ?
N31 Fe1 N21 C23 -42.4(6) 3_665 . . . ?
N31 Fe1 N21 C23 137.6(6) . . . . ?
N11 Fe1 N21 C23 43.1(6) 3_665 . . . ?
N11 Fe1 N21 C23 -136.9(6) . . . . ?
N31 Fe1 N21 N22 139.8(4) 3_665 . . . ?
N31 Fe1 N21 N22 -40.2(4) . . . . ?
N11 Fe1 N21 N22 -134.8(4) 3_665 . . . ?
N11 Fe1 N21 N22 45.2(4) . . . . ?
C22 C21 N22 N21 0.0(7) . . . . ?
C22 C21 N22 C1 -177.8(6) . . . . ?
C23 N21 N22 C21 0.2(6) . . . . ?
Fe1 N21 N22 C21 178.8(4) . . . . ?
C23 N21 N22 C1 178.3(5) . . . . ?
Fe1 N21 N22 C1 -3.1(6) . . . . ?
N32 C1 N22 C21 -118.1(6) . . . . ?
N12 C1 N22 C21 116.8(6) . . . . ?
N32 C1 N22 N21 64.2(6) . . . . ?
N12 C1 N22 N21 -60.8(6) . . . . ?
C32 C33 N31 N32 -0.4(7) . . . . ?
C32 C33 N31 Fe1 179.1(4) . . . . ?
N21 Fe1 N31 C33 43.4(6) 3_665 . . . ?
N21 Fe1 N31 C33 -136.6(6) . . . . ?
N11 Fe1 N31 C33 -41.1(6) 3_665 . . . ?
N11 Fe1 N31 C33 138.9(6) . . . . ?
N21 Fe1 N31 N32 -137.1(4) 3_665 . . . ?
N21 Fe1 N31 N32 42.9(4) . . . . ?
N11 Fe1 N31 N32 138.4(4) 3_665 . . . ?
N11 Fe1 N31 N32 -41.6(4) . . . . ?
C33 N31 N32 C31 1.1(6) . . . . ?
Fe1 N31 N32 C31 -178.6(3) . . . . ?
C33 N31 N32 C1 178.1(5) . . . . ?
Fe1 N31 N32 C1 -1.6(6) . . . . ?
C32 C31 N32 N31 -1.3(6) . . . . ?
C34 C31 N32 N31 -179.6(6) . . . . ?
C32 C31 N32 C1 -177.9(5) . . . . ?
C34 C31 N32 C1 3.7(9) . . . . ?
N12 C1 N32 N31 62.9(6) . . . . ?
N22 C1 N32 N31 -61.4(5) . . . . ?
N12 C1 N32 C31 -120.6(5) . . . . ?
N22 C1 N32 C31 115.1(6) . . . . ?
Fe1 N11 N12 C11 173.6(3) . . . . y
Fe1 N21 N22 C21 178.8(4) . . . . y
Fe1 N31 N32 C31 178.6(3) . . . . y
